data_7712263
loop_
_publ_author_name
'Artem'ev, Alexander'
'Doronina, Evgeniya Pavlovna'
'Rakhmanova, Marianna I.'
'Hei, Xiuze'
'Stass, Dmitri V.'
'Tarasova, Olga'
'Bagryanskaya, Irina Yu.'
'Samsonenko, Denis G.'
'Novikov, Alexander S.'
'Nedolya, Nina'
'Li, Jing'

_publ_section_title
;
 A family of CuI-based 1D polymers showing colorful short-lived TADF and
 phosphorescence induced by photo- and X-ray irradiation
;
_journal_name_full 'Dalton Transactions'
_journal_paper_doi 10.1039/D3DT00035D
_journal_year 2023
_chemical_formula_moiety 'C20 H30 Cu3 I3 N2 S2'
_chemical_formula_sum 'C20 H30 Cu3 I3 N2 S2'
_chemical_formula_weight 933.90
_chemical_name_systematic
;
 complex of copper(I) iodide with 6-methyl-2-butylthiopyridine
;
_space_group_crystal_system monoclinic
_space_group_IT_number 13
_space_group_name_Hall '-P 2yac'
_space_group_name_H-M_alt 'P 1 2/n 1'
_atom_sites_solution_hydrogens geom
_audit_creation_method SHELXL-2014/7
_audit_update_record
;
2017-11-14 deposited with the CCDC.	2023-01-31 downloaded from the CCDC.
;
_cell_angle_alpha 90
_cell_angle_beta 102.975(2)
_cell_angle_gamma 90
_cell_formula_units_Z 2
_cell_length_a 9.6879(5)
_cell_length_b 10.7084(6)
_cell_length_c 13.9460(7)
_cell_measurement_reflns_used 9931
_cell_measurement_temperature 296(2)
_cell_measurement_theta_max 30.01
_cell_measurement_theta_min 2.33
_cell_volume 1409.85(13)
_computing_cell_refinement 'Bruker SAINT'
_computing_data_collection 'Bruker APEX2'
_computing_data_reduction 'Bruker SAINT'
_computing_molecular_graphics 'Bruker SHELXTL'
_computing_publication_material 'Bruker SHELXTL'
_computing_structure_refinement 'SHELXL-2014/7 (Sheldrick, 2014)'
_computing_structure_solution 'SHELXS-97 (Sheldrick, 2008)'
_diffrn_ambient_temperature 296(2)
_diffrn_measured_fraction_theta_full 0.999
_diffrn_measured_fraction_theta_max 0.999
_diffrn_measurement_device_type 'Bruker APEX-II CCD'
_diffrn_measurement_method '\f and \w scans'
_diffrn_radiation_type MoK\a
_diffrn_radiation_wavelength 0.71073
_diffrn_reflns_av_R_equivalents 0.0449
_diffrn_reflns_av_unetI/netI 0.0223
_diffrn_reflns_Laue_measured_fraction_full 0.999
_diffrn_reflns_Laue_measured_fraction_max 0.999
_diffrn_reflns_limit_h_max 13
_diffrn_reflns_limit_h_min -13
_diffrn_reflns_limit_k_max 14
_diffrn_reflns_limit_k_min -15
_diffrn_reflns_limit_l_max 19
_diffrn_reflns_limit_l_min -19
_diffrn_reflns_number 30118
_diffrn_reflns_point_group_measured_fraction_full 0.999
_diffrn_reflns_point_group_measured_fraction_max 0.999
_diffrn_reflns_theta_full 25.242
_diffrn_reflns_theta_max 30.028
_diffrn_reflns_theta_min 2.421
_diffrn_source 'sealed tube'
_exptl_absorpt_coefficient_mu 5.686
_exptl_absorpt_correction_T_max 0.9281
_exptl_absorpt_correction_T_min 0.5114
_exptl_absorpt_correction_type multi-scan
_exptl_absorpt_process_details SADABS
_exptl_crystal_colour colourless
_exptl_crystal_density_diffrn 2.200
_exptl_crystal_density_method 'not measured'
_exptl_crystal_description block
_exptl_crystal_F_000 884
_exptl_crystal_size_max 0.500
_exptl_crystal_size_mid 0.200
_exptl_crystal_size_min 0.150
_refine_diff_density_max 0.387
_refine_diff_density_min -0.636
_refine_diff_density_rms 0.100
_refine_ls_extinction_method none
_refine_ls_goodness_of_fit_ref 1.055
_refine_ls_hydrogen_treatment constr
_refine_ls_matrix_type full
_refine_ls_number_parameters 137
_refine_ls_number_reflns 4126
_refine_ls_number_restraints 0
_refine_ls_restrained_S_all 1.055
_refine_ls_R_factor_all 0.0270
_refine_ls_R_factor_gt 0.0214
_refine_ls_shift/su_max 0.006
_refine_ls_shift/su_mean 0.001
_refine_ls_structure_factor_coef Fsqd
_refine_ls_weighting_details 'w=1/[\s^2^(Fo^2^)+(0.0235P)^2^+0.5764P] where P=(Fo^2^+2Fc^2^)/3'
_refine_ls_weighting_scheme calc
_refine_ls_wR_factor_gt 0.0515
_refine_ls_wR_factor_ref 0.0543
_reflns_Friedel_coverage 0.000
_reflns_number_gt 3612
_reflns_number_total 4126
_reflns_threshold_expression 'I > 2\s(I)'
_cod_data_source_file d3dt00035d2.cif
_cod_data_source_block c54
_cod_original_sg_symbol_H-M 'P 2/n'
_cod_database_code 7712263
_shelx_shelxl_version_number 2014/7
_shelx_space_group_comment
;
The symmetry employed for this shelxl refinement is uniquely defined
by the following loop, which should always be used as a source of
symmetry information in preference to the above space-group names.
They are only intended as comments.
;
_shelx_estimated_absorpt_t_min 0.163
_shelx_estimated_absorpt_t_max 0.483

loop_
_space_group_symop_operation_xyz
'x, y, z'
'-x+1/2, y, -z+1/2'
'-x, -y, -z'
'x-1/2, -y, z-1/2'

loop_
_atom_site_label
_atom_site_type_symbol
_atom_site_fract_x
_atom_site_fract_y
_atom_site_fract_z
_atom_site_U_iso_or_equiv
_atom_site_adp_type
_atom_site_occupancy
_atom_site_site_symmetry_order
_atom_site_calc_flag
_atom_site_refinement_flags_posn
_atom_site_refinement_flags_adp
_atom_site_refinement_flags_occupancy
_atom_site_disorder_assembly
_atom_site_disorder_group
I1 I 0.2500 0.55831(2) 0.2500 0.04084(6) Uani 1 2 d S T P . .
I2 I 0.58571(2) 0.84971(2) 0.33323(2) 0.04558(5) Uani 1 1 d . . . . .
Cu1 Cu 0.41538(3) 0.71902(3) 0.20767(2) 0.04068(7) Uani 1 1 d . . . . .
Cu2 Cu 0.7500 0.71076(4) 0.2500 0.03910(9) Uani 1 2 d S T P . .
S1 S 0.62413(5) 0.58447(5) 0.11771(4) 0.03300(10) Uani 1 1 d . . . . .
N1 N 0.43858(17) 0.76134(15) 0.07125(12) 0.0313(3) Uani 1 1 d . . . . .
C1 C 0.5386(2) 0.70131(19) 0.03571(14) 0.0320(4) Uani 1 1 d . . . . .
C2 C 0.5678(2) 0.7298(2) -0.05477(16) 0.0423(5) Uani 1 1 d . . . . .
H2A H 0.6359 0.6858 -0.0785 0.051 Uiso 1 1 calc R U . . .
C3 C 0.4916(3) 0.8264(2) -0.10862(17) 0.0489(6) Uani 1 1 d . . . . .
H3A H 0.5084 0.8484 -0.1695 0.059 Uiso 1 1 calc R U . . .
C4 C 0.3912(3) 0.8895(2) -0.07170(17) 0.0464(5) Uani 1 1 d . . . . .
H4A H 0.3406 0.9547 -0.1073 0.056 Uiso 1 1 calc R U . . .
C5 C 0.3660(2) 0.8559(2) 0.01843(16) 0.0374(4) Uani 1 1 d . . . . .
C6 C 0.2596(3) 0.9216(2) 0.0638(2) 0.0497(6) Uani 1 1 d . . . . .
H6A H 0.2145 0.9866 0.0204 0.075 Uiso 1 1 calc R U . . .
H6B H 0.1896 0.8629 0.0743 0.075 Uiso 1 1 calc R U . . .
H6C H 0.3067 0.9574 0.1256 0.075 Uiso 1 1 calc R U . . .
C7 C 0.7568(2) 0.5206(2) 0.05740(16) 0.0380(4) Uani 1 1 d . . . . .
H7A H 0.7113 0.4887 -0.0070 0.046 Uiso 1 1 calc R U . . .
H7B H 0.8227 0.5857 0.0488 0.046 Uiso 1 1 calc R U . . .
C8 C 0.8361(2) 0.4159(2) 0.12022(16) 0.0385(4) Uani 1 1 d . . . . .
H8A H 0.8835 0.4490 0.1838 0.046 Uiso 1 1 calc R U . . .
H8B H 0.7691 0.3529 0.1309 0.046 Uiso 1 1 calc R U . . .
C9 C 0.9448(3) 0.3564(2) 0.07088(17) 0.0425(5) Uani 1 1 d . . . . .
H9A H 0.8972 0.3277 0.0059 0.051 Uiso 1 1 calc R U . . .
H9B H 1.0132 0.4193 0.0627 0.051 Uiso 1 1 calc R U . . .
C10 C 1.0231(3) 0.2473(3) 0.1278(2) 0.0574(7) Uani 1 1 d . . . . .
H10A H 1.0898 0.2142 0.0928 0.086 Uiso 1 1 calc R U . . .
H10B H 1.0727 0.2751 0.1917 0.086 Uiso 1 1 calc R U . . .
H10C H 0.9565 0.1834 0.1348 0.086 Uiso 1 1 calc R U . . .

loop_
_atom_site_aniso_label
_atom_site_aniso_U_11
_atom_site_aniso_U_22
_atom_site_aniso_U_33
_atom_site_aniso_U_23
_atom_site_aniso_U_13
_atom_site_aniso_U_12
I1 0.04049(10) 0.03675(10) 0.04802(12) 0.000 0.01572(9) 0.000
I2 0.03831(8) 0.04852(9) 0.05177(10) -0.01912(7) 0.01406(7) -0.00281(6)
Cu1 0.04508(15) 0.04223(15) 0.03760(14) 0.00049(11) 0.01534(11) 0.00106(11)
Cu2 0.0422(2) 0.0431(2) 0.03340(18) 0.000 0.01152(15) 0.000
S1 0.0339(2) 0.0343(2) 0.0329(2) -0.00174(19) 0.01204(19) 0.00038(18)
N1 0.0296(8) 0.0340(8) 0.0305(8) -0.0007(6) 0.0067(6) -0.0050(6)
C1 0.0317(9) 0.0349(9) 0.0295(9) -0.0032(8) 0.0071(7) -0.0066(7)
C2 0.0461(12) 0.0499(13) 0.0342(11) -0.0011(9) 0.0160(9) -0.0019(10)
C3 0.0594(15) 0.0574(15) 0.0316(11) 0.0076(10) 0.0139(10) -0.0044(11)
C4 0.0508(13) 0.0462(13) 0.0398(12) 0.0087(10) 0.0051(10) 0.0001(10)
C5 0.0343(10) 0.0378(10) 0.0392(11) 0.0018(9) 0.0063(8) -0.0031(8)
C6 0.0470(13) 0.0477(13) 0.0563(15) 0.0046(11) 0.0155(11) 0.0084(10)
C7 0.0414(11) 0.0388(11) 0.0375(11) -0.0070(9) 0.0167(9) 0.0007(8)
C8 0.0418(11) 0.0379(10) 0.0395(11) -0.0033(9) 0.0166(9) 0.0000(8)
C9 0.0497(12) 0.0406(11) 0.0415(12) 0.0009(9) 0.0193(10) 0.0081(9)
C10 0.0635(16) 0.0479(14) 0.0627(17) 0.0065(12) 0.0179(13) 0.0150(12)

loop_
_atom_type_symbol
_atom_type_description
_atom_type_scat_dispersion_real
_atom_type_scat_dispersion_imag
_atom_type_scat_source
C C 0.0033 0.0016 'International Tables Vol C Tables 4.2.6.8 and 6.1.1.4'
H H 0.0000 0.0000 'International Tables Vol C Tables 4.2.6.8 and 6.1.1.4'
N N 0.0061 0.0033 'International Tables Vol C Tables 4.2.6.8 and 6.1.1.4'
S S 0.1246 0.1234 'International Tables Vol C Tables 4.2.6.8 and 6.1.1.4'
Cu Cu 0.3201 1.2651 'International Tables Vol C Tables 4.2.6.8 and 6.1.1.4'
I I -0.4742 1.8119 'International Tables Vol C Tables 4.2.6.8 and 6.1.1.4'

loop_
_geom_angle_atom_site_label_1
_geom_angle_atom_site_label_2
_geom_angle_atom_site_label_3
_geom_angle
_geom_angle_site_symmetry_1
_geom_angle_site_symmetry_3
_geom_angle_publ_flag
Cu1 I1 Cu1 93.442(15) . 2 ?
Cu1 I2 Cu2 75.402(9) . . ?
N1 Cu1 I1 126.02(5) . . ?
N1 Cu1 I2 109.50(5) . . ?
I1 Cu1 I2 124.458(12) . . ?
S1 Cu2 S1 111.06(3) 2_655 . ?
S1 Cu2 I2 103.523(13) 2_655 . ?
S1 Cu2 I2 113.970(12) . . ?
S1 Cu2 I2 113.970(12) 2_655 2_655 ?
S1 Cu2 I2 103.523(13) . 2_655 ?
I2 Cu2 I2 111.129(16) . 2_655 ?
C1 S1 C7 104.11(10) . . ?
C1 S1 Cu2 100.52(7) . . ?
C7 S1 Cu2 106.17(7) . . ?
C1 N1 C5 119.08(18) . . ?
C1 N1 Cu1 118.80(13) . . ?
C5 N1 Cu1 121.83(14) . . ?
N1 C1 C2 122.7(2) . . ?
N1 C1 S1 111.76(14) . . ?
C2 C1 S1 125.55(17) . . ?
C1 C2 C3 117.6(2) . . ?
C1 C2 H2A 121.2 . . ?
C3 C2 H2A 121.2 . . ?
C4 C3 C2 119.9(2) . . ?
C4 C3 H3A 120.1 . . ?
C2 C3 H3A 120.1 . . ?
C3 C4 C5 119.8(2) . . ?
C3 C4 H4A 120.1 . . ?
C5 C4 H4A 120.1 . . ?
N1 C5 C4 120.9(2) . . ?
N1 C5 C6 116.4(2) . . ?
C4 C5 C6 122.7(2) . . ?
C5 C6 H6A 109.5 . . ?
C5 C6 H6B 109.5 . . ?
H6A C6 H6B 109.5 . . ?
C5 C6 H6C 109.5 . . ?
H6A C6 H6C 109.5 . . ?
H6B C6 H6C 109.5 . . ?
C8 C7 S1 109.17(14) . . ?
C8 C7 H7A 109.8 . . ?
S1 C7 H7A 109.8 . . ?
C8 C7 H7B 109.8 . . ?
S1 C7 H7B 109.8 . . ?
H7A C7 H7B 108.3 . . ?
C9 C8 C7 111.09(18) . . ?
C9 C8 H8A 109.4 . . ?
C7 C8 H8A 109.4 . . ?
C9 C8 H8B 109.4 . . ?
C7 C8 H8B 109.4 . . ?
H8A C8 H8B 108.0 . . ?
C10 C9 C8 113.7(2) . . ?
C10 C9 H9A 108.8 . . ?
C8 C9 H9A 108.8 . . ?
C10 C9 H9B 108.8 . . ?
C8 C9 H9B 108.8 . . ?
H9A C9 H9B 107.7 . . ?
C9 C10 H10A 109.5 . . ?
C9 C10 H10B 109.5 . . ?
H10A C10 H10B 109.5 . . ?
C9 C10 H10C 109.5 . . ?
H10A C10 H10C 109.5 . . ?
H10B C10 H10C 109.5 . . ?

loop_
_geom_bond_atom_site_label_1
_geom_bond_atom_site_label_2
_geom_bond_distance
_geom_bond_site_symmetry_2
_geom_bond_publ_flag
I1 Cu1 2.5104(3) . ?
I1 Cu1 2.5104(3) 2 ?
I2 Cu1 2.5397(3) . ?
I2 Cu2 2.6314(3) . ?
Cu1 N1 2.0168(16) . ?
Cu2 S1 2.3894(6) 2_655 ?
Cu2 S1 2.3894(6) . ?
Cu2 I2 2.6314(3) 2_655 ?
S1 C1 1.771(2) . ?
S1 C7 1.820(2) . ?
N1 C1 1.347(3) . ?
N1 C5 1.352(3) . ?
C1 C2 1.388(3) . ?
C2 C3 1.389(3) . ?
C2 H2A 0.9300 . ?
C3 C4 1.375(4) . ?
C3 H3A 0.9300 . ?
C4 C5 1.381(3) . ?
C4 H4A 0.9300 . ?
C5 C6 1.500(3) . ?
C6 H6A 0.9600 . ?
C6 H6B 0.9600 . ?
C6 H6C 0.9600 . ?
C7 C8 1.521(3) . ?
C7 H7A 0.9700 . ?
C7 H7B 0.9700 . ?
C8 C9 1.522(3) . ?
C8 H8A 0.9700 . ?
C8 H8B 0.9700 . ?
C9 C10 1.517(3) . ?
C9 H9A 0.9700 . ?
C9 H9B 0.9700 . ?
C10 H10A 0.9600 . ?
C10 H10B 0.9600 . ?
C10 H10C 0.9600 . ?

loop_
_geom_torsion_atom_site_label_1
_geom_torsion_atom_site_label_2
_geom_torsion_atom_site_label_3
_geom_torsion_atom_site_label_4
_geom_torsion
_geom_torsion_site_symmetry_1
_geom_torsion_site_symmetry_2
_geom_torsion_site_symmetry_3
_geom_torsion_site_symmetry_4
_geom_torsion_publ_flag
C5 N1 C1 C2 -2.0(3) . . . . ?
Cu1 N1 C1 C2 -175.94(16) . . . . ?
C5 N1 C1 S1 178.22(14) . . . . ?
Cu1 N1 C1 S1 4.28(18) . . . . ?
C7 S1 C1 N1 -178.11(14) . . . . ?
Cu2 S1 C1 N1 -68.31(14) . . . . ?
C7 S1 C1 C2 2.1(2) . . . . ?
Cu2 S1 C1 C2 111.92(18) . . . . ?
N1 C1 C2 C3 1.5(3) . . . . ?
S1 C1 C2 C3 -178.80(18) . . . . ?
C1 C2 C3 C4 -0.2(4) . . . . ?
C2 C3 C4 C5 -0.5(4) . . . . ?
C1 N1 C5 C4 1.3(3) . . . . ?
Cu1 N1 C5 C4 175.01(16) . . . . ?
C1 N1 C5 C6 -177.99(19) . . . . ?
Cu1 N1 C5 C6 -4.2(3) . . . . ?
C3 C4 C5 N1 0.0(3) . . . . ?
C3 C4 C5 C6 179.2(2) . . . . ?
C1 S1 C7 C8 -178.65(15) . . . . ?
Cu2 S1 C7 C8 75.76(15) . . . . ?
S1 C7 C8 C9 177.96(16) . . . . ?
C7 C8 C9 C10 -177.4(2) . . . . ?
